data_1562493
loop_
_publ_author_name
'Ar\?ic\?i, M\"ursel'
'Ye\,silel, Okan Zafer'
'Keskin, Seda'
'\,Sahin, Onur'

_publ_section_title
;
 Gas adsorption/separation properties of metal directed self-assembly of
 two coordination polymers with 5-nitroisophthalate
;
_journal_issue 1
_journal_name_full 'Journal of Solid State Chemistry'
_journal_page_first 280
_journal_page_last 286
_journal_paper_doi 10.1016/j.jssc.2013.11.010
_journal_volume 210
_journal_year 2014
_chemical_formula_moiety 'C20 H15 Co N3 O6'
_chemical_formula_sum 'C20 H15 Co N3 O6'
_chemical_formula_weight 452.28
_space_group_IT_number 2
_space_group_name_Hall '-P 1'
_space_group_name_H-M_alt 'P -1'
_symmetry_cell_setting triclinic
_symmetry_Int_Tables_number 2
_symmetry_space_group_name_Hall '-P 1'
_symmetry_space_group_name_H-M 'P -1'
_atom_sites_solution_hydrogens geom
_atom_sites_solution_primary direct
_atom_sites_solution_secondary difmap
_audit_creation_method SHELXL-97
_cell_angle_alpha 74.364(5)
_cell_angle_beta 78.652(6)
_cell_angle_gamma 68.720(5)
_cell_formula_units_Z 2
_cell_length_a 9.643(5)
_cell_length_b 10.148(4)
_cell_length_c 11.571(5)
_cell_measurement_reflns_used 3425
_cell_measurement_temperature 296
_cell_measurement_theta_max 27.33
_cell_measurement_theta_min 2.75
_cell_volume 1009.9(8)
_computing_cell_refinement 'X-AREA (Stoe & Cie, 2002)'
_computing_data_collection 'X-AREA (Stoe & Cie, 2002)'
_computing_data_reduction 'X-RED (Stoe & Cie, 2002)'
_computing_molecular_graphics 'ORTEP-3 for Windows (Farrugia, 1997)'
_computing_publication_material 'WinGX (Farrugia, 1999)'
_computing_structure_refinement 'SHELXL97 (Sheldrick, 2008)'
_computing_structure_solution 'SHELXS97 (Sheldrick, 2008)'
_diffrn_ambient_temperature 296
_diffrn_detector_area_resol_mean 16.0454
_diffrn_measured_fraction_theta_full 0.993
_diffrn_measured_fraction_theta_max 0.993
_diffrn_measurement_device_type 'SuperNova, Single source at offset), Eos'
_diffrn_measurement_method 'w scan rotation'
_diffrn_radiation_monochromator mirror
_diffrn_radiation_source 'SuperNova (Mo) X-ray Source'
_diffrn_radiation_type MoK\a
_diffrn_radiation_wavelength 0.71073
_diffrn_reflns_av_R_equivalents 0.0255
_diffrn_reflns_av_sigmaI/netI 0.0239
_diffrn_reflns_limit_h_max 15
_diffrn_reflns_limit_h_min -14
_diffrn_reflns_limit_k_max 16
_diffrn_reflns_limit_k_min -16
_diffrn_reflns_limit_l_max 18
_diffrn_reflns_limit_l_min -18
_diffrn_reflns_number 33047
_diffrn_reflns_theta_full 34.98
_diffrn_reflns_theta_max 34.98
_diffrn_reflns_theta_min 2.21
_exptl_absorpt_coefficient_mu 0.892
_exptl_absorpt_correction_T_max 0.780
_exptl_absorpt_correction_T_min 0.552
_exptl_absorpt_correction_type multi-scan
_exptl_absorpt_process_details
;
CrysAlisPro, Agilent Technologies,
Version 1.171.35.19 (release 27-10-2011 CrysAlis171 .NET)
(compiled Oct 27 2011,15:02:11)
Empirical absorption correction using spherical harmonics,
 implemented in SCALE3 ABSPACK scaling algorithm.
;
_exptl_crystal_colour violet
_exptl_crystal_density_diffrn 1.487
_exptl_crystal_density_method 'not measured'
_exptl_crystal_description prism
_exptl_crystal_F_000 462
_exptl_crystal_size_max 0.20
_exptl_crystal_size_mid 0.15
_exptl_crystal_size_min 0.10
_refine_diff_density_max 0.549
_refine_diff_density_min -0.372
_refine_diff_density_rms 0.059
_refine_ls_extinction_method none
_refine_ls_goodness_of_fit_ref 1.014
_refine_ls_hydrogen_treatment constr
_refine_ls_matrix_type full
_refine_ls_number_parameters 271
_refine_ls_number_reflns 8827
_refine_ls_number_restraints 0
_refine_ls_restrained_S_all 1.014
_refine_ls_R_factor_all 0.0433
_refine_ls_R_factor_gt 0.0336
_refine_ls_shift/su_max 0.001
_refine_ls_shift/su_mean 0.000
_refine_ls_structure_factor_coef Fsqd
_refine_ls_weighting_details 'calc w=1/[\s^2^(Fo^2^)+(0.0471P)^2^+0.2731P] where P=(Fo^2^+2Fc^2^)/3'
_refine_ls_weighting_scheme calc
_refine_ls_wR_factor_gt 0.0863
_refine_ls_wR_factor_ref 0.0939
_reflns_number_gt 7422
_reflns_number_total 8827
_reflns_threshold_expression I>2\s(I)
_cod_data_source_file JSSC-2014-210-280.cif
_cod_data_source_block matrix_0m
_cod_original_sg_symbol_Hall -P1
_cod_original_sg_symbol_H-M P-1
_cod_database_code 1562493

loop_
_symmetry_equiv_pos_as_xyz
'x, y, z'
'-x, -y, -z'

loop_
_atom_site_label
_atom_site_type_symbol
_atom_site_fract_x
_atom_site_fract_y
_atom_site_fract_z
_atom_site_U_iso_or_equiv
_atom_site_adp_type
_atom_site_occupancy
_atom_site_symmetry_multiplicity
_atom_site_calc_flag
_atom_site_refinement_flags
_atom_site_disorder_assembly
_atom_site_disorder_group
C1 C 0.37444(14) 0.07847(11) 0.76045(10) 0.0275(2) Uani 1 1 d . . .
C2 C 0.33961(16) 0.10487(12) 0.64423(11) 0.0331(2) Uani 1 1 d . . .
H2 H 0.3281 0.1950 0.5925 0.040 Uiso 1 1 calc R . .
C3 C 0.32229(17) -0.00644(13) 0.60681(11) 0.0353(3) Uani 1 1 d . . .
C4 C 0.33435(16) -0.14062(12) 0.68179(11) 0.0321(2) Uani 1 1 d . . .
H4 H 0.3211 -0.2128 0.6543 0.039 Uiso 1 1 calc R . .
C5 C 0.36670(13) -0.16552(11) 0.79908(10) 0.02534(19) Uani 1 1 d . . .
C6 C 0.38801(14) -0.05637(11) 0.83804(10) 0.0265(2) Uani 1 1 d . . .
H6 H 0.4114 -0.0735 0.9161 0.032 Uiso 1 1 calc R . .
C7 C 0.40023(14) 0.19385(11) 0.80331(10) 0.0269(2) Uani 1 1 d . . .
C8 C 0.38384(12) -0.31203(11) 0.88214(9) 0.02373(18) Uani 1 1 d . . .
C9 C 0.16896(19) 0.47998(16) 1.06769(14) 0.0466(4) Uani 1 1 d . . .
H9 H 0.1785 0.5696 1.0281 0.056 Uiso 1 1 calc R . .
C10 C 0.0567(2) 0.47551(18) 1.16232(15) 0.0500(4) Uani 1 1 d . . .
H10 H -0.0078 0.5609 1.1841 0.060 Uiso 1 1 calc R . .
C11 C 0.04043(14) 0.34397(15) 1.22451(11) 0.0329(2) Uani 1 1 d . . .
C12 C 0.13610(17) 0.22272(16) 1.18383(12) 0.0386(3) Uani 1 1 d . . .
H12 H 0.1272 0.1322 1.2208 0.046 Uiso 1 1 calc R . .
C13 C 0.24526(16) 0.23549(15) 1.08810(12) 0.0371(3) Uani 1 1 d . . .
H13 H 0.3084 0.1520 1.0627 0.044 Uiso 1 1 calc R . .
C14 C -0.07387(16) 0.33367(18) 1.33292(12) 0.0389(3) Uani 1 1 d . . .
H14A H -0.0725 0.2341 1.3609 0.047 Uiso 1 1 calc R . .
H14B H -0.1728 0.3930 1.3099 0.047 Uiso 1 1 calc R . .
C15 C -0.0430(2) 0.3834(3) 1.43491(14) 0.0581(5) Uani 1 1 d . . .
H15A H 0.0551 0.3224 1.4588 0.070 Uiso 1 1 calc R . .
H15B H -0.0411 0.4819 1.4057 0.070 Uiso 1 1 calc R . .
C16 C -0.15786(17) 0.37853(19) 1.54398(12) 0.0424(3) Uani 1 1 d . . .
C17 C -0.3004(2) 0.47594(18) 1.53925(13) 0.0460(3) Uani 1 1 d . . .
H17 H -0.3271 0.5441 1.4684 0.055 Uiso 1 1 calc R . .
C18 C -0.40435(18) 0.47237(16) 1.64033(12) 0.0425(3) Uani 1 1 d . . .
H18 H -0.5001 0.5397 1.6351 0.051 Uiso 1 1 calc R . .
C19 C -0.23731(17) 0.28139(19) 1.74923(13) 0.0456(3) Uani 1 1 d . . .
H19 H -0.2143 0.2130 1.8206 0.055 Uiso 1 1 calc R . .
C20 C -0.12709(18) 0.2787(2) 1.65188(15) 0.0557(5) Uani 1 1 d . . .
H20 H -0.0324 0.2097 1.6590 0.067 Uiso 1 1 calc R . .
N1 N 0.2945(2) 0.01795(16) 0.48130(12) 0.0561(4) Uani 1 1 d . . .
N2 N 0.26453(12) 0.36205(11) 1.03023(9) 0.03084(19) Uani 1 1 d . . .
N3 N -0.37452(12) 0.37758(11) 1.74483(9) 0.03036(19) Uani 1 1 d . . .
O1 O 0.48662(11) 0.15455(9) 0.88380(8) 0.03075(17) Uani 1 1 d . . .
O2 O 0.33508(12) 0.32495(9) 0.75976(9) 0.03510(19) Uani 1 1 d . . .
O3 O 0.40720(11) -0.32933(9) 0.98839(8) 0.03190(17) Uani 1 1 d . . .
O4 O 0.36961(11) -0.40628(8) 0.83791(7) 0.02900(16) Uani 1 1 d . . .
O5 O 0.2626(3) -0.0720(2) 0.45239(15) 0.1236(10) Uani 1 1 d . . .
O6 O 0.3089(2) 0.12615(15) 0.41086(11) 0.0669(4) Uani 1 1 d . . .
Co1 Co 0.447175(17) 0.373258(14) 0.890652(12) 0.02280(4) Uani 1 1 d . . .

loop_
_atom_site_aniso_label
_atom_site_aniso_U_11
_atom_site_aniso_U_22
_atom_site_aniso_U_33
_atom_site_aniso_U_23
_atom_site_aniso_U_13
_atom_site_aniso_U_12
C1 0.0414(6) 0.0193(4) 0.0259(5) -0.0054(3) -0.0039(4) -0.0145(4)
C2 0.0515(7) 0.0217(5) 0.0288(5) -0.0004(4) -0.0098(5) -0.0162(5)
C3 0.0583(8) 0.0281(5) 0.0262(5) -0.0010(4) -0.0146(5) -0.0204(5)
C4 0.0505(7) 0.0241(5) 0.0294(5) -0.0045(4) -0.0103(5) -0.0190(5)
C5 0.0367(5) 0.0188(4) 0.0242(4) -0.0040(3) -0.0033(4) -0.0139(4)
C6 0.0404(6) 0.0199(4) 0.0233(4) -0.0046(3) -0.0042(4) -0.0143(4)
C7 0.0399(6) 0.0206(4) 0.0241(4) -0.0075(3) 0.0036(4) -0.0162(4)
C8 0.0306(5) 0.0187(4) 0.0236(4) -0.0050(3) 0.0006(4) -0.0117(3)
C9 0.0600(9) 0.0347(6) 0.0423(7) -0.0150(6) 0.0246(7) -0.0232(6)
C10 0.0585(9) 0.0412(7) 0.0453(8) -0.0186(6) 0.0265(7) -0.0204(7)
C11 0.0335(5) 0.0457(7) 0.0233(5) -0.0105(4) 0.0060(4) -0.0199(5)
C12 0.0481(7) 0.0390(6) 0.0301(6) -0.0061(5) 0.0106(5) -0.0243(6)
C13 0.0443(7) 0.0331(6) 0.0309(6) -0.0076(5) 0.0117(5) -0.0170(5)
C14 0.0379(6) 0.0568(8) 0.0293(6) -0.0157(5) 0.0112(5) -0.0273(6)
C15 0.0517(9) 0.1093(16) 0.0351(7) -0.0336(9) 0.0200(6) -0.0514(10)
C16 0.0431(7) 0.0676(10) 0.0288(6) -0.0218(6) 0.0143(5) -0.0337(7)
C17 0.0614(9) 0.0455(8) 0.0250(6) -0.0041(5) 0.0134(6) -0.0224(7)
C18 0.0494(8) 0.0369(6) 0.0273(6) -0.0025(5) 0.0110(5) -0.0091(6)
C19 0.0407(7) 0.0585(9) 0.0276(6) -0.0063(6) 0.0033(5) -0.0105(6)
C20 0.0353(7) 0.0868(13) 0.0352(7) -0.0178(8) 0.0060(6) -0.0105(8)
N1 0.1013(13) 0.0448(7) 0.0352(6) 0.0021(5) -0.0298(7) -0.0354(8)
N2 0.0375(5) 0.0315(5) 0.0246(4) -0.0086(4) 0.0082(4) -0.0167(4)
N3 0.0376(5) 0.0314(5) 0.0228(4) -0.0073(3) 0.0072(4) -0.0165(4)
O1 0.0473(5) 0.0248(4) 0.0262(4) -0.0077(3) -0.0025(3) -0.0181(3)
O2 0.0500(5) 0.0186(3) 0.0381(5) -0.0067(3) -0.0038(4) -0.0130(3)
O3 0.0478(5) 0.0287(4) 0.0235(4) -0.0035(3) -0.0051(3) -0.0186(4)
O4 0.0457(5) 0.0189(3) 0.0264(4) -0.0060(3) -0.0016(3) -0.0158(3)
O5 0.275(3) 0.0979(13) 0.0590(9) 0.0144(9) -0.0790(14) -0.1233(18)
O6 0.1170(13) 0.0515(7) 0.0353(6) 0.0091(5) -0.0280(7) -0.0343(8)
Co1 0.03426(8) 0.01841(6) 0.01844(7) -0.00600(4) 0.00444(5) -0.01414(5)

loop_
_atom_type_symbol
_atom_type_description
_atom_type_scat_dispersion_real
_atom_type_scat_dispersion_imag
_atom_type_scat_source
C C 0.0033 0.0016 'International Tables Vol C Tables 4.2.6.8 and 6.1.1.4'
H H 0.0000 0.0000 'International Tables Vol C Tables 4.2.6.8 and 6.1.1.4'
N N 0.0061 0.0033 'International Tables Vol C Tables 4.2.6.8 and 6.1.1.4'
O O 0.0106 0.0060 'International Tables Vol C Tables 4.2.6.8 and 6.1.1.4'
Co Co 0.3494 0.9721 'International Tables Vol C Tables 4.2.6.8 and 6.1.1.4'

loop_
_geom_angle_atom_site_label_1
_geom_angle_atom_site_label_2
_geom_angle_atom_site_label_3
_geom_angle
_geom_angle_site_symmetry_1
_geom_angle_site_symmetry_3
C2 C1 C6 120.22(10) . .
C2 C1 C7 120.17(10) . .
C6 C1 C7 119.61(10) . .
C1 C2 C3 118.30(10) . .
C1 C2 H2 120.9 . .
C3 C2 H2 120.9 . .
C4 C3 C2 122.71(11) . .
C4 C3 N1 118.70(11) . .
C2 C3 N1 118.57(11) . .
C3 C4 C5 118.66(10) . .
C3 C4 H4 120.7 . .
C5 C4 H4 120.7 . .
C4 C5 C6 119.73(10) . .
C4 C5 C8 119.83(9) . .
C6 C5 C8 120.41(10) . .
C5 C6 C1 120.36(10) . .
C5 C6 H6 119.8 . .
C1 C6 H6 119.8 . .
O2 C7 O1 122.11(10) . .
O2 C7 C1 119.85(11) . .
O1 C7 C1 118.03(10) . .
O2 C7 Co1 64.10(7) . .
O1 C7 Co1 58.03(6) . .
C1 C7 Co1 175.52(8) . .
O3 C8 O4 125.45(10) . .
O3 C8 C5 118.29(9) . .
O4 C8 C5 116.24(10) . .
N2 C9 C10 123.41(13) . .
N2 C9 H9 118.3 . .
C10 C9 H9 118.3 . .
C11 C10 C9 119.93(14) . .
C11 C10 H10 120.0 . .
C9 C10 H10 120.0 . .
C12 C11 C10 116.72(12) . .
C12 C11 C14 121.78(12) . .
C10 C11 C14 121.49(13) . .
C11 C12 C13 120.14(12) . .
C11 C12 H12 119.9 . .
C13 C12 H12 119.9 . .
N2 C13 C12 123.29(13) . .
N2 C13 H13 118.4 . .
C12 C13 H13 118.4 . .
C11 C14 C15 111.58(12) . .
C11 C14 H14A 109.3 . .
C15 C14 H14A 109.3 . .
C11 C14 H14B 109.3 . .
C15 C14 H14B 109.3 . .
H14A C14 H14B 108.0 . .
C16 C15 C14 113.09(13) . .
C16 C15 H15A 109.0 . .
C14 C15 H15A 109.0 . .
C16 C15 H15B 109.0 . .
C14 C15 H15B 109.0 . .
H15A C15 H15B 107.8 . .
C17 C16 C20 116.86(12) . .
C17 C16 C15 120.11(16) . .
C20 C16 C15 123.03(16) . .
C16 C17 C18 119.76(14) . .
C16 C17 H17 120.1 . .
C18 C17 H17 120.1 . .
N3 C18 C17 123.52(15) . .
N3 C18 H18 118.2 . .
C17 C18 H18 118.2 . .
N3 C19 C20 122.81(15) . .
N3 C19 H19 118.6 . .
C20 C19 H19 118.6 . .
C16 C20 C19 120.08(16) . .
C16 C20 H20 120.0 . .
C19 C20 H20 120.0 . .
O5 N1 O6 123.16(15) . .
O5 N1 C3 118.54(13) . .
O6 N1 C3 118.27(13) . .
C9 N2 C13 116.44(11) . .
C9 N2 Co1 121.89(9) . .
C13 N2 Co1 121.59(9) . .
C19 N3 C18 116.94(12) . .
C19 N3 Co1 123.33(9) . 1_456
C18 N3 Co1 119.44(10) . 1_456
C7 O1 Co1 91.91(7) . .
C7 O2 Co1 86.01(8) . .
C8 O3 Co1 149.37(9) . 2_657
C8 O4 Co1 129.58(8) . 1_545
O3 Co1 O4 105.38(4) 2_657 1_565
O3 Co1 O1 96.97(4) 2_657 .
O4 Co1 O1 157.02(4) 1_565 .
O3 Co1 N2 92.76(6) 2_657 .
O4 Co1 N2 94.63(4) 1_565 .
O1 Co1 N2 89.48(4) . .
O3 Co1 N3 89.95(6) 2_657 1_654
O4 Co1 N3 86.84(4) 1_565 1_654
O1 Co1 N3 87.93(4) . 1_654
N2 Co1 N3 176.45(4) . 1_654
O3 Co1 O2 156.51(4) 2_657 .
O4 Co1 O2 97.31(4) 1_565 .
O1 Co1 O2 59.94(3) . .
N2 Co1 O2 91.34(5) . .
N3 Co1 O2 85.27(5) 1_654 .
O3 Co1 C7 126.95(4) 2_657 .
O4 Co1 C7 127.17(5) 1_565 .
O1 Co1 C7 30.05(4) . .
N2 Co1 C7 90.01(5) . .
N3 Co1 C7 86.54(4) 1_654 .
O2 Co1 C7 29.89(3) . .

loop_
_geom_bond_atom_site_label_1
_geom_bond_atom_site_label_2
_geom_bond_distance
_geom_bond_site_symmetry_2
C1 C2 1.3825(17) .
C1 C6 1.3963(15) .
C1 C7 1.5006(15) .
C2 C3 1.3857(17) .
C2 H2 0.9300 .
C3 C4 1.3814(17) .
C3 N1 1.4674(18) .
C4 C5 1.3885(17) .
C4 H4 0.9300 .
C5 C6 1.3939(15) .
C5 C8 1.5085(15) .
C6 H6 0.9300 .
C7 O2 1.2551(15) .
C7 O1 1.2587(16) .
C7 Co1 2.5122(13) .
C8 O3 1.2478(14) .
C8 O4 1.2579(13) .
C9 N2 1.3384(18) .
C9 C10 1.384(2) .
C9 H9 0.9300 .
C10 C11 1.383(2) .
C10 H10 0.9300 .
C11 C12 1.380(2) .
C11 C14 1.5060(18) .
C12 C13 1.3836(18) .
C12 H12 0.9300 .
C13 N2 1.3391(17) .
C13 H13 0.9300 .
C14 C15 1.518(2) .
C14 H14A 0.9700 .
C14 H14B 0.9700 .
C15 C16 1.509(2) .
C15 H15A 0.9700 .
C15 H15B 0.9700 .
C16 C17 1.373(2) .
C16 C20 1.385(2) .
C17 C18 1.3840(19) .
C17 H17 0.9300 .
C18 N3 1.3339(17) .
C18 H18 0.9300 .
C19 N3 1.330(2) .
C19 C20 1.387(2) .
C19 H19 0.9300 .
C20 H20 0.9300 .
N1 O5 1.2033(19) .
N1 O6 1.2136(18) .
N2 Co1 2.1565(12) .
N3 Co1 2.1629(12) 1_456
O1 Co1 2.1324(13) .
O2 Co1 2.2654(12) .
O3 Co1 2.0278(12) 2_657
O4 Co1 2.0411(12) 1_545
Co1 O3 2.0278(11) 2_657
Co1 O4 2.0411(13) 1_565
Co1 N3 2.1629(12) 1_654

loop_
_geom_hbond_atom_site_label_D
_geom_hbond_atom_site_label_H
_geom_hbond_atom_site_label_A
_geom_hbond_distance_DH
_geom_hbond_distance_HA
_geom_hbond_distance_DA
_geom_hbond_angle_DHA
_geom_hbond_site_symmetry_A
C13 H13 O1 0.93 2.42 3.0288(18) 123.3 .
C9 H9 O4 0.93 2.60 3.1760(19) 120.9 1_565
C6 H6 O1 0.93 2.51 3.4266(19) 170.0 2_657

loop_
_geom_torsion_atom_site_label_1
_geom_torsion_atom_site_label_2
_geom_torsion_atom_site_label_3
_geom_torsion_atom_site_label_4
_geom_torsion
_geom_torsion_site_symmetry_1
_geom_torsion_site_symmetry_2
_geom_torsion_site_symmetry_3
_geom_torsion_site_symmetry_4
C6 C1 C2 C3 -1.5(2) . . . .
C7 C1 C2 C3 177.58(12) . . . .
C1 C2 C3 C4 1.8(2) . . . .
C1 C2 C3 N1 -176.27(14) . . . .
C2 C3 C4 C5 -0.7(2) . . . .
N1 C3 C4 C5 177.40(14) . . . .
C3 C4 C5 C6 -0.8(2) . . . .
C3 C4 C5 C8 -178.68(12) . . . .
C4 C5 C6 C1 1.10(19) . . . .
C8 C5 C6 C1 178.98(11) . . . .
C2 C1 C6 C5 0.05(19) . . . .
C7 C1 C6 C5 -179.01(11) . . . .
C2 C1 C7 O2 29.09(18) . . . .
C6 C1 C7 O2 -151.85(12) . . . .
C2 C1 C7 O1 -151.65(12) . . . .
C6 C1 C7 O1 27.41(17) . . . .
C4 C5 C8 O3 -177.29(12) . . . .
C6 C5 C8 O3 4.83(17) . . . .
C4 C5 C8 O4 1.12(17) . . . .
C6 C5 C8 O4 -176.76(11) . . . .
N2 C9 C10 C11 0.9(3) . . . .
C9 C10 C11 C12 -2.7(3) . . . .
C9 C10 C11 C14 176.02(16) . . . .
C10 C11 C12 C13 2.3(2) . . . .
C14 C11 C12 C13 -176.37(14) . . . .
C11 C12 C13 N2 -0.2(2) . . . .
C12 C11 C14 C15 116.12(18) . . . .
C10 C11 C14 C15 -62.5(2) . . . .
C11 C14 C15 C16 178.41(15) . . . .
C14 C15 C16 C17 -70.8(2) . . . .
C14 C15 C16 C20 109.2(2) . . . .
C20 C16 C17 C18 1.1(2) . . . .
C15 C16 C17 C18 -178.85(15) . . . .
C16 C17 C18 N3 -0.3(3) . . . .
C17 C16 C20 C19 -0.8(3) . . . .
C15 C16 C20 C19 179.12(17) . . . .
N3 C19 C20 C16 -0.3(3) . . . .
C4 C3 N1 O5 10.2(3) . . . .
C2 C3 N1 O5 -171.7(2) . . . .
C4 C3 N1 O6 -167.86(17) . . . .
C2 C3 N1 O6 10.3(3) . . . .
C10 C9 N2 C13 1.2(3) . . . .
C10 C9 N2 Co1 -175.60(14) . . . .
C12 C13 N2 C9 -1.6(2) . . . .
C12 C13 N2 Co1 175.23(12) . . . .
C20 C19 N3 C18 1.1(2) . . . .
C20 C19 N3 Co1 175.04(14) . . . 1_456
C17 C18 N3 C19 -0.9(2) . . . .
C17 C18 N3 Co1 -175.01(13) . . . 1_456
O2 C7 O1 Co1 1.72(12) . . . .
C1 C7 O1 Co1 -177.52(9) . . . .
O1 C7 O2 Co1 -1.62(11) . . . .
C1 C7 O2 Co1 177.61(10) . . . .
O4 C8 O3 Co1 98.33(16) . . . 2_657
C5 C8 O3 Co1 -83.42(17) . . . 2_657
O3 C8 O4 Co1 -24.07(17) . . . 1_545
C5 C8 O4 Co1 157.65(8) . . . 1_545
C7 O1 Co1 O3 -176.36(7) . . . 2_657
C7 O1 Co1 O4 -9.76(13) . . . 1_565
C7 O1 Co1 N2 90.92(8) . . . .
C7 O1 Co1 N3 -86.67(8) . . . 1_654
C7 O1 Co1 O2 -0.93(7) . . . .
C9 N2 Co1 O3 93.17(13) . . . 2_657
C13 N2 Co1 O3 -83.49(11) . . . 2_657
C9 N2 Co1 O4 -12.51(13) . . . 1_565
C13 N2 Co1 O4 170.82(11) . . . 1_565
C9 N2 Co1 O1 -169.87(13) . . . .
C13 N2 Co1 O1 13.46(11) . . . .
C9 N2 Co1 O2 -109.96(13) . . . .
C13 N2 Co1 O2 73.38(11) . . . .
C9 N2 Co1 C7 -139.82(13) . . . .
C13 N2 Co1 C7 43.51(11) . . . .
C7 O2 Co1 O3 12.39(13) . . . 2_657
C7 O2 Co1 O4 177.47(7) . . . 1_565
C7 O2 Co1 O1 0.94(7) . . . .
C7 O2 Co1 N2 -87.68(8) . . . .
C7 O2 Co1 N3 91.28(8) . . . 1_654
O2 C7 Co1 O3 -173.86(7) . . . 2_657
O1 C7 Co1 O3 4.52(9) . . . 2_657
O2 C7 Co1 O4 -3.14(9) . . . 1_565
O1 C7 Co1 O4 175.24(6) . . . 1_565
O2 C7 Co1 O1 -178.38(11) . . . .
O2 C7 Co1 N2 92.68(8) . . . .
O1 C7 Co1 N2 -88.94(8) . . . .
O2 C7 Co1 N3 -86.53(8) . . . 1_654
O1 C7 Co1 N3 91.85(8) . . . 1_654
O1 C7 Co1 O2 178.38(11) . . . .
